data_7011806
loop_
_publ_author_name
'Downs, Anthony J.'
'Geisberger, Martin R.'
'Green, Jennifer C.'
'Greene, Tim M.'
'Haaland, Arne'
'Herrmann, Wolfgang A.'
'Morris, Leigh J.'
'Parsons, Simon'
'Scherer, Wolfgang'
'Volden, Hans Vidar'

_publ_section_title
;
 Structure and vibrational properties of ethyltrioxorhenium(vii),
 C2H5ReO3, investigated by gas electron diffraction, single crystal
 X-ray diffraction, IR spectroscopy and quantum chemical calculations
;
_journal_issue 17
_journal_name_full 'Journal of the Chemical Society, Dalton Transactions'
_journal_page_first 3342
_journal_paper_doi 10.1039/b204235p
_journal_year 2002
_chemical_compound_source
;
?
;
_chemical_formula_moiety EtReO3
_chemical_formula_sum 'C2 H5 O3 Re'
_chemical_formula_weight 263.26
_chemical_melting_point ?
_chemical_name_systematic
;                                                                               
?                                                                               
;
_space_group_IT_number 14
_symmetry_cell_setting monoclinic
_symmetry_space_group_name_Hall '-P 2yn'
_symmetry_space_group_name_H-M 'P 1 21/n 1'
_atom_sites_solution_hydrogens geom
_atom_sites_solution_primary direct
_audit_creation_date 99-30-10
_audit_creation_method CRYSTALS_ver_12-03-99
_cell_angle_alpha 90
_cell_angle_beta 98.01(4)
_cell_angle_gamma 90
_cell_formula_units_Z 4
_cell_length_a 6.421(3)
_cell_length_b 5.111(2)
_cell_length_c 15.108(5)
_cell_measurement_reflns_used 54
_cell_measurement_temperature 150
_cell_measurement_theta_max 16
_cell_measurement_theta_min 12
_cell_volume 491.0(3)
_computing_cell_refinement 'Stoe DIF4'
_computing_data_collection 'Stoe DIF4'
_computing_data_reduction 'Stoe REDU4'
_computing_molecular_graphics
;                                                                               
CAMERON (Watkin, Prout & Pearce,  1996)                                        
;
_computing_publication_material
;                                                                               
CRYSTALS Issue 10 (Watkin, Prout, Carruthers & Betteridge, 1996)                
;
_computing_structure_refinement
;                                                                               
CRYSTALS Issue 10 (Watkin, Prout, Carruthers & Betteridge, 1996)                
;
_computing_structure_solution 'SIR92 (Giacovazzo et al, 1992)'
_diffrn_ambient_temperature 150
_diffrn_measured_fraction_theta_max 0.992
_diffrn_measurement_device_type 'Stoe Stadi-4 diffractometer'
_diffrn_measurement_method Omega-theta
_diffrn_radiation_monochromator graphite
_diffrn_radiation_type 'Mo K\a'
_diffrn_radiation_wavelength 0.71073
_diffrn_reflns_av_R_equivalents 0.0734
_diffrn_reflns_limit_h_max 9
_diffrn_reflns_limit_h_min -9
_diffrn_reflns_limit_k_max 7
_diffrn_reflns_limit_k_min -3
_diffrn_reflns_limit_l_max 21
_diffrn_reflns_limit_l_min -5
_diffrn_reflns_number 5095
_diffrn_reflns_theta_max 25.00
_diffrn_reflns_theta_min 2.72
_diffrn_standards_decay_% 0.00
_diffrn_standards_interval_count 0
_diffrn_standards_interval_time 60
_diffrn_standards_number 3
_exptl_absorpt_coefficient_mu 24.97
_exptl_absorpt_correction_T_max 0.0939
_exptl_absorpt_correction_T_min 0.0432
_exptl_absorpt_correction_type 'Optimised numerical'
_exptl_crystal_colour ' colourless '
_exptl_crystal_density_diffrn 3.56
_exptl_crystal_density_meas ?
_exptl_crystal_description ' cylinder '
_exptl_crystal_F_000 458.43
_exptl_crystal_size_max 0.11
_exptl_crystal_size_mid 0.10
_exptl_crystal_size_min 0.08
_refine_diff_density_max 2.51
_refine_diff_density_min -2.68
_refine_ls_extinction_coef 9.5(16)
_refine_ls_extinction_method 'Larson 1970 Crystallographic Computing eq 22'
_refine_ls_goodness_of_fit_ref 1.0598
_refine_ls_hydrogen_treatment noref
_refine_ls_matrix_type full
_refine_ls_number_parameters 56
_refine_ls_number_reflns 658
_refine_ls_R_factor_gt 0.0406
_refine_ls_shift/su_max 0.000127
_refine_ls_structure_factor_coef F
_refine_ls_weighting_details
;
Chebychev polynomial with 3 parameters, Carruthers & Watkin , 1979, 
1.67    -.750     1.27    
;
_refine_ls_weighting_scheme calc
_refine_ls_wR_factor_ref 0.0435
_reflns_limit_h_max 8
_reflns_limit_h_min -9
_reflns_limit_k_max 7
_reflns_limit_k_min 0
_reflns_limit_l_max 21
_reflns_limit_l_min 0
_reflns_number_gt 658
_reflns_number_total 1422
_reflns_threshold_expression >2.00\s(I)
_cod_data_source_file b204235p.txt
_cod_data_source_block etreo3
_cod_depositor_comments
;
The following automatic conversions were performed:
'_symmetry_cell_setting' value 'Monoclinic ' changed to 'monoclinic'
according to '/home/adriana/struct/CIF-dictionaries/cif_core.dic'
dictionary named 'cif_core.dic' version 2.4.1 from 2010-06-29.

Automatic conversion script
Id: cif_fix_enum 1555 2011-01-17 13:19:09Z saulius 

The following automatic conversions were performed:

'_chemical_melting_point' value 'not measured' was changed to '?' -
the value is undefined or not given.

Automatic conversion script
Id: cif_fix_values 1569 2011-02-09 13:29:24Z adriana 

The following automatic conversions were performed:

'_atom_sites_solution_hydrogens' value 'geometric' was changed to
'geom'.

Automatic conversion script
Id: cif_fix_values 6452 2018-10-05 10:23:21Z andrius 
;
_cod_original_sg_symbol_H-M 'P 1 21/n 1 '
_cod_original_formula_sum ' C2 H5 O3 Re1 '
_cod_database_code 7011806

loop_
_symmetry_equiv_pos_as_xyz
x,y,z
-x,-y,-z
-x+1/2,y+1/2,-z+1/2
x+1/2,-y+1/2,z+1/2

loop_
_atom_site_label
_atom_site_fract_x
_atom_site_fract_y
_atom_site_fract_z
_atom_site_U_iso_or_equiv
_atom_site_occupancy
_atom_site_adp_type
Re1 0.50117(8) 0.18763(13) 0.18711(3) 0.0183 1.0000 Uani
C1 0.235(2) 0.316(3) 0.101(1) 0.0233 1.0000 Uani
C2 0.239(3) 0.205(4) 0.009(1) 0.0417 1.0000 Uani
O1 0.4756(19) 0.308(2) 0.2879(7) 0.0324 1.0000 Uani
O2 0.4889(16) -0.145(2) 0.1810(6) 0.0298 1.0000 Uani
O3 0.7093(17) 0.314(2) 0.1423(7) 0.0325 1.0000 Uani
H11 0.2372 0.5119 0.0982 0.0281 1.0000 Uiso
H12 0.1058 0.2571 0.1250 0.0281 1.0000 Uiso
H21 0.1111 0.2667 -0.0319 0.0396 1.0000 Uiso
H22 0.3680 0.2638 -0.0152 0.0396 1.0000 Uiso
H23 0.2365 0.0090 0.0115 0.0396 1.0000 Uiso

loop_
_atom_site_aniso_label
_atom_site_aniso_U_11
_atom_site_aniso_U_22
_atom_site_aniso_U_33
_atom_site_aniso_U_23
_atom_site_aniso_U_13
_atom_site_aniso_U_12
Re1 0.0229(4) 0.0213(4) 0.0084(4) 0.0002(2) -0.0056(2) -0.0001(3)
C1 0.022(6) 0.025(7) 0.020(7) 0.004(6) -0.004(5) 0.001(6)
C2 0.064(12) 0.051(11) 0.008(7) 0.004(7) -0.002(7) 0.011(9)
O1 0.049(6) 0.034(6) 0.011(5) -0.005(4) -0.005(4) -0.015(5)
O2 0.033(5) 0.036(9) 0.016(5) -0.009(4) -0.011(4) -0.006(4)
O3 0.027(5) 0.041(7) 0.028(6) 0.000(5) -0.001(4) -0.002(5)

loop_
_atom_type_symbol
_atom_type_scat_dispersion_real
_atom_type_scat_dispersion_imag
_atom_type_scat_Cromer_Mann_a1
_atom_type_scat_Cromer_Mann_b1
_atom_type_scat_Cromer_Mann_a2
_atom_type_scat_Cromer_Mann_b2
_atom_type_scat_Cromer_Mann_a3
_atom_type_scat_Cromer_Mann_b3
_atom_type_scat_Cromer_Mann_a4
_atom_type_scat_Cromer_Mann_b4
_atom_type_scat_Cromer_Mann_c
_atom_type_scat_source
'C   ' 0.0020 0.0020 2.3100 20.8439 1.0200 10.2075 1.5886 0.5687 0.8650 51.6512 0.2156 International_Tables_Vol_IV_Table_2.2B
'H   ' 0.0000 0.0000 0.4930 10.5109 0.3229 26.1257 0.1402 3.1424 0.0408 57.7997 0.0030 International_Tables_Vol_IV_Table_2.2B
'O   ' 0.0080 0.0060 3.0485 13.2771 2.2868 5.7011 1.5463 0.3239 0.8670 32.9089 0.2508 International_Tables_Vol_IV_Table_2.2B
'Re  ' -1.5980 7.2320 28.7621 1.6719 15.7189 9.0923 14.5564 0.3505 5.4417 52.0861 10.4720 International_Tables_Vol_IV_Table_2.2B

loop_
_geom_angle_atom_site_label_1
_geom_angle_site_symmetry_1
_geom_angle_atom_site_label_2
_geom_angle_site_symmetry_2
_geom_angle_atom_site_label_3
_geom_angle_site_symmetry_3
_geom_angle
_geom_angle_publ_flag
C1 . Re1 . O1 . 105.8(6) yes
C1 . Re1 . O2 . 104.5(5) yes
O1 . Re1 . O2 . 114.0(6) yes
C1 . Re1 . O3 . 104.6(5) yes
O1 . Re1 . O3 . 113.8(5) yes
O2 . Re1 . O3 . 112.9(5) yes
Re1 . C1 . C2 . 109.8(11) yes
Re1 . C1 . H11 . 109.1(10) no
C2 . C1 . H11 . 109.0(13) no
Re1 . C1 . H12 . 109.5(10) no
C2 . C1 . H12 . 109.8(14) no
H11 . C1 . H12 . 109.6(14) no
C1 . C2 . H21 . 109.5(16) no
C1 . C2 . H22 . 110.1(17) no
H21 . C2 . H22 . 109.5(15) no
C1 . C2 . H23 . 109.3(14) no
H21 . C2 . H23 . 109.0(19) no
H22 . C2 . H23 . 109.4(18) no

loop_
_geom_bond_atom_site_label_1
_geom_bond_site_symmetry_1
_geom_bond_atom_site_label_2
_geom_bond_site_symmetry_2
_geom_bond_distance
_geom_bond_publ_flag
Re1 . C1 . 2.098(14) yes
Re1 . O1 . 1.671(11) yes
Re1 . O2 . 1.702(12) yes
Re1 . O3 . 1.707(11) yes
C1 . C2 . 1.51(2) yes
C1 . H11 . 1.003(15) no
C1 . H12 . 0.995(14) no
C2 . H21 . 1.002(18) no
C2 . H22 . 1.00(2) no
C2 . H23 . 1.00(2) no

loop_
_cod_related_entry_id
_cod_related_entry_database
_cod_related_entry_code
1 ChemSpider 10716204
